data_7122479
loop_
_publ_author_name
'Frisch, Philipp'
'Inoue, Shigeyoshi'

_publ_section_title
;
 Coinage metal complexes of NHC-stabilized silyliumylidene ions.
;
_journal_issue 97
_journal_name_full 'Chemical communications (Cambridge, England)'
_journal_page_first 13658
_journal_page_last 13661
_journal_paper_doi 10.1039/c8cc07754a
_journal_volume 54
_journal_year 2018
_chemical_compound_source 'see text'
_chemical_formula_moiety 'C58 H94 Ag2 Cl2 N8 Si2, 2(C F3 O3 S), 2(C7 H8)'
_chemical_formula_sum 'C74 H110 Ag2 Cl2 F6 N8 O6 S2 Si2'
_chemical_formula_weight 1728.64
_chemical_properties_physical Air-sensitive,Moisture-sensitive,Oxygen-sensitive,Light-sensitive
_space_group_IT_number 2
_space_group_name_Hall '-P 1'
_space_group_name_H-M_alt 'P -1'
_symmetry_cell_setting triclinic
_symmetry_Int_Tables_number 2
_symmetry_space_group_name_Hall '-P 1'
_symmetry_space_group_name_H-M 'P -1'
_atom_sites_solution_hydrogens geom
_audit_update_record
;
2018-09-27 deposited with the CCDC.
2018-10-18 downloaded from the CCDC.
;
_cell_angle_alpha 86.901(2)
_cell_angle_beta 74.733(2)
_cell_angle_gamma 74.546(2)
_cell_formula_units_Z 1
_cell_length_a 9.2078(5)
_cell_length_b 15.2562(7)
_cell_length_c 17.3518(8)
_cell_measurement_reflns_used 9651
_cell_measurement_temperature 100
_cell_measurement_theta_max 32.7919
_cell_measurement_theta_min 2.3726
_cell_volume 2266.13(19)
_computing_cell_refinement 'SAINT (Bruker, 2014)'
_computing_data_collection 'APEX III Control Software (Bruker, 2015)'
_computing_data_reduction 'SAINT (Bruker, 2014)'
_computing_molecular_graphics 'PLATON (Spek, 2011)'
_computing_publication_material 'PLATON (Spek, 2011), enCIFer (Allen, 2014)'
_computing_structure_refinement 'SHELXL2014 (Sheldrick, 2014), SHELXLE (Huebschle, 2011)'
_computing_structure_solution 'SHELXT (Sheldrick, 2015)'
_diffrn_ambient_temperature 100
_diffrn_detector ' CMOS plate '
_diffrn_detector_area_resol_mean 16
_diffrn_measured_fraction_theta_full 1.000
_diffrn_measured_fraction_theta_max 1.000
_diffrn_measurement_device ' \k-geometry diffractometer '
_diffrn_measurement_device_type ' Bruker Photon CMOS '
_diffrn_measurement_method ' phi- and omega-rotation '
_diffrn_radiation_monochromator 'Helios optic'
_diffrn_radiation_probe x-ray
_diffrn_radiation_source 'TXS rotating anode'
_diffrn_radiation_type MoK\a
_diffrn_radiation_wavelength 0.71073
_diffrn_reflns_av_R_equivalents 0.0385
_diffrn_reflns_av_unetI/netI 0.0156
_diffrn_reflns_limit_h_max 11
_diffrn_reflns_limit_h_min -11
_diffrn_reflns_limit_k_max 18
_diffrn_reflns_limit_k_min -18
_diffrn_reflns_limit_l_max 21
_diffrn_reflns_limit_l_min -21
_diffrn_reflns_number 97351
_diffrn_reflns_reduction_process
;
;
_diffrn_reflns_theta_full 25.24
_diffrn_reflns_theta_max 25.68
_diffrn_reflns_theta_min 2.37
_exptl_absorpt_coefficient_mu 0.624
_exptl_absorpt_correction_T_max 0.7466
_exptl_absorpt_correction_T_min 0.7063
_exptl_absorpt_correction_type multi-scan
_exptl_absorpt_process_details 'SADABS 2014/5, Bruker, 2014'
_exptl_crystal_colour 'clear colourless'
_exptl_crystal_density_diffrn 1.267
_exptl_crystal_density_method 'Not Measured'
_exptl_crystal_description fragment
_exptl_crystal_F_000 900
_exptl_crystal_recrystallization_method 'Re-crystallisation from solvent: Acetonitrile, Toluene, Diethylether'
_exptl_crystal_size_max 0.245
_exptl_crystal_size_mid 0.194
_exptl_crystal_size_min 0.084
_platon_squeeze_details
;
The unit cell contains 1 disordered molecule of toluene which were
treated as a diffuse contribution to the overall scattering without specific
atom positions by SQUEEZE/PLATON.
;
_refine_diff_density_max 0.807
_refine_diff_density_min -0.630
_refine_diff_density_rms 0.056
_refine_ls_extinction_method none
_refine_ls_goodness_of_fit_ref 1.061
_refine_ls_hydrogen_treatment constr
_refine_ls_matrix_type full
_refine_ls_number_parameters 512
_refine_ls_number_reflns 8606
_refine_ls_number_restraints 0
_refine_ls_restrained_S_all 1.061
_refine_ls_R_factor_all 0.0297
_refine_ls_R_factor_gt 0.0261
_refine_ls_shift/su_max 0.002
_refine_ls_shift/su_mean 0.000
_refine_ls_structure_factor_coef Fsqd
_refine_ls_weighting_details 'W=1/[\S^2^(FO^2^)+(0.0280P)^2^+2.1058P] WHERE P=(FO^2^+2FC^2^)/3'
_refine_ls_weighting_scheme calc
_refine_ls_wR_factor_gt 0.0625
_refine_ls_wR_factor_ref 0.0640
_reflns_number_gt 7908
_reflns_number_total 8606
_reflns_threshold_expression I>2\s(I)
_cod_data_source_file c8cc07754a2.cif
_cod_data_source_block compound_3b
_cod_depositor_comments 'Adding full bibliography for 7122476--7122480.cif.'
_cod_database_code 7122479
_platon_squeeze_void_probe_radius 1.20

loop_
_space_group_symop_id
_space_group_symop_operation_xyz
1 x,y,z
2 -x,-y,-z

loop_
_atom_site_aniso_label
_atom_site_aniso_U_11
_atom_site_aniso_U_22
_atom_site_aniso_U_33
_atom_site_aniso_U_23
_atom_site_aniso_U_13
_atom_site_aniso_U_12
Ag1 0.0115(1) 0.0191(1) 0.0163(1) 0.0027(1) 0.0017(1) -0.0014(1)
Cl1 0.0062(2) 0.0421(3) 0.0150(2) -0.0079(2) -0.0011(2) -0.0071(2)
Si1 0.0090(2) 0.0166(2) 0.0122(2) 0.0036(2) -0.0026(2) -0.0027(2)
S1A 0.019(2) 0.024(2) 0.041(3) -0.0080(15) 0.0092(14) -0.001(2)
S1B 0.035(3) 0.046(2) 0.0267(14) 0.0006(10) 0.0080(11) -0.0240(17)
F1 0.0599(12) 0.0682(13) 0.1128(17) -0.0532(12) 0.0072(11) -0.0130(10)
N1 0.0102(7) 0.0189(8) 0.0157(7) 0.0022(6) -0.0021(6) -0.0037(6)
N2 0.0136(7) 0.0202(8) 0.0150(7) 0.0052(6) -0.0024(6) -0.0049(6)
F2 0.0306(9) 0.0920(14) 0.0766(12) -0.0213(11) 0.0170(8) -0.0188(9)
F3 0.0643(14) 0.128(2) 0.1184(19) 0.0376(16) -0.0582(14) -0.0097(13)
N3 0.0131(8) 0.0272(9) 0.0176(8) 0.0090(6) -0.0066(6) -0.0080(7)
N4 0.0157(8) 0.0281(9) 0.0138(7) 0.0037(6) -0.0039(6) -0.0102(7)
C1 0.0107(8) 0.0169(9) 0.0130(8) 0.0023(7) -0.0034(7) -0.0032(7)
O1A 0.039(12) 0.051(10) 0.032(4) -0.009(6) 0.021(7) -0.030(9)
O1B 0.023(5) 0.048(4) 0.027(4) -0.002(3) 0.009(4) -0.014(3)
C2 0.0127(9) 0.0197(9) 0.0123(8) 0.0016(7) -0.0030(7) -0.0040(7)
O2A 0.032(5) 0.092(6) 0.031(4) 0.004(5) -0.014(3) 0.006(4)
O2B 0.038(3) 0.099(6) 0.059(6) 0.057(5) -0.020(3) -0.013(3)
C3 0.0089(8) 0.0208(9) 0.0183(9) 0.0008(7) -0.0020(7) -0.0009(7)
O3A 0.042(5) 0.030(4) 0.032(5) -0.010(3) 0.011(3) -0.019(3)
O3B 0.071(5) 0.087(6) 0.055(4) -0.026(4) 0.003(4) -0.054(5)
C4 0.0150(9) 0.0164(9) 0.0163(9) 0.0002(7) -0.0042(7) -0.0019(7)
C5 0.0151(9) 0.0182(9) 0.0179(9) 0.0035(7) -0.0028(7) -0.0064(7)
C6 0.0106(8) 0.0197(9) 0.0157(9) 0.0011(7) -0.0024(7) -0.0042(7)
C7 0.0109(8) 0.0208(9) 0.0204(9) 0.0063(7) -0.0009(7) -0.0024(7)
C8 0.0251(11) 0.0332(12) 0.0270(11) 0.0046(9) -0.0024(9) -0.0172(9)
C9 0.0217(10) 0.0379(12) 0.0219(10) 0.0023(9) 0.0027(8) -0.0120(9)
C10 0.0160(9) 0.0167(9) 0.0263(10) 0.0052(8) -0.0031(8) -0.0011(7)
C11 0.0206(11) 0.0251(11) 0.0443(13) 0.0126(9) -0.0132(9) -0.0028(9)
C12 0.0491(15) 0.0209(11) 0.0426(14) -0.0046(10) -0.0128(12) 0.0039(10)
C13 0.0112(9) 0.0205(10) 0.0287(10) 0.0085(8) -0.0033(8) -0.0048(7)
C14 0.0158(10) 0.0275(11) 0.0595(15) 0.0106(10) -0.0128(10) -0.0095(9)
C15 0.0177(10) 0.0286(11) 0.0298(11) 0.0103(9) 0.0051(8) 0.0007(8)
C16 0.0091(8) 0.0176(9) 0.0145(8) 0.0028(7) -0.0019(7) -0.0012(7)
C17 0.0138(9) 0.0193(9) 0.0255(10) 0.0077(8) -0.0027(8) -0.0047(7)
C18 0.0116(9) 0.0185(9) 0.0265(10) 0.0032(8) -0.0023(7) -0.0037(7)
C19 0.0236(10) 0.0348(11) 0.0123(9) 0.0040(8) -0.0031(8) -0.0113(9)
C20 0.0280(11) 0.0316(12) 0.0319(12) 0.0162(9) -0.0064(9) -0.0138(9)
C21 0.0197(10) 0.0251(11) 0.0361(12) 0.0010(9) -0.0066(9) -0.0088(8)
C22 0.0157(9) 0.0308(11) 0.0148(9) 0.0004(8) -0.0045(7) -0.0076(8)
C23 0.0113(8) 0.0249(10) 0.0148(9) 0.0057(7) -0.0034(7) -0.0080(7)
C24 0.0210(10) 0.0424(12) 0.0135(9) 0.0094(8) -0.0060(8) -0.0201(9)
C25 0.0196(10) 0.0399(12) 0.0164(9) 0.0130(8) -0.0076(8) -0.0180(9)
C26 0.0234(10) 0.0292(11) 0.0200(10) -0.0034(8) -0.0031(8) -0.0051(9)
C27 0.0371(13) 0.0534(15) 0.0175(10) 0.0042(10) -0.0080(9) -0.0272(11)
C28 0.0272(11) 0.0501(14) 0.0288(11) 0.0199(10) -0.0183(9) -0.0185(10)
C29 0.0196(10) 0.0272(11) 0.0281(11) 0.0079(8) -0.0097(8) -0.0005(8)
C30 0.0324(14) 0.0513(16) 0.0528(16) -0.0037(13) -0.0146(12) -0.0099(12)
C31 0.0219(11) 0.0268(11) 0.0385(12) -0.0079(9) -0.0070(9) 0.0033(9)
C32 0.0252(11) 0.0262(11) 0.0314(11) -0.0045(9) -0.0018(9) -0.0022(9)
C33 0.0356(13) 0.0341(12) 0.0313(12) -0.0082(10) -0.0057(10) -0.0064(10)
C34 0.0407(14) 0.0316(13) 0.0473(15) -0.0061(11) -0.0105(11) -0.0103(11)
C35 0.0420(14) 0.0305(13) 0.0524(16) 0.0063(11) -0.0109(12) -0.0085(11)
C36 0.0378(13) 0.0341(13) 0.0358(13) 0.0036(10) -0.0136(10) -0.0015(10)
C37 0.0322(13) 0.0369(13) 0.0434(14) -0.0072(11) -0.0130(11) -0.0048(10)

loop_
_atom_site_label
_atom_site_type_symbol
_atom_site_thermal_displace_type
_atom_site_fract_x
_atom_site_fract_y
_atom_site_fract_z
_atom_site_occupancy
_atom_site_U_iso_or_equiv
_atom_site_calc_flag
_atom_site_refinement_flags
_atom_site_disorder_assembly
_atom_site_disorder_group
Ag1 Ag Uani 0.17234(2) 0.44269(2) 0.41827(2) 1.000 0.0173(1) d . . .
Cl1 Cl Uani -0.12680(5) 0.47360(3) 0.44991(3) 1.000 0.0210(1) d . . .
Si1 Si Uani 0.37794(5) 0.37022(3) 0.30655(3) 1.000 0.0129(1) d . . .
S1A S Uani 0.2401(17) 0.6885(5) 0.0654(6) 0.39(4) 0.0319(14) d P A 1
S1B S Uani 0.2200(12) 0.6877(4) 0.0622(4) 0.61(4) 0.0364(13) d P A 2
F1 F Uani 0.0829(2) 0.84391(14) 0.13398(14) 1.000 0.0847(8) d . . .
N1 N Uani 0.54026(17) 0.50573(10) 0.31485(9) 1.000 0.0153(4) d . . .
N2 N Uani 0.53777(17) 0.49296(11) 0.19260(9) 1.000 0.0166(4) d . . .
F2 F Uani -0.05249(19) 0.74683(14) 0.15459(12) 1.000 0.0710(7) d . . .
F3 F Uani -0.0055(3) 0.81213(18) 0.03976(16) 1.000 0.1013(10) d . . .
N3 N Uani 0.18550(18) 0.41846(11) 0.19419(9) 1.000 0.0186(5) d . . .
N4 N Uani 0.34162(18) 0.28537(11) 0.16294(9) 1.000 0.0184(5) d . . .
C1 C Uani 0.5096(2) 0.25371(12) 0.32256(10) 1.000 0.0136(5) d . . .
O1A O Uani 0.308(4) 0.739(2) 0.008(2) 0.39(4) 0.043(5) d P A 1
O1B O Uani 0.342(2) 0.7258(15) 0.0039(13) 0.61(4) 0.035(3) d P A 2
C2 C Uani 0.6745(2) 0.22388(12) 0.29538(10) 1.000 0.0150(5) d . . .
O2A O Uani 0.289(2) 0.6685(13) 0.1438(9) 0.39(4) 0.055(3) d P A 1
O2B O Uani 0.2723(14) 0.6531(11) 0.1270(10) 0.61(4) 0.067(3) d P A 2
C3 C Uani 0.7542(2) 0.13809(13) 0.31539(11) 1.000 0.0169(5) d . . .
O3A O Uani 0.1949(19) 0.6132(6) 0.0448(9) 0.39(4) 0.036(3) d P A 1
O3B O Uani 0.1510(18) 0.6325(13) 0.0228(9) 0.61(4) 0.067(3) d P A 2
C4 C Uani 0.6781(2) 0.07843(12) 0.36142(11) 1.000 0.0163(5) d . . .
C5 C Uani 0.5164(2) 0.10645(13) 0.38615(11) 1.000 0.0171(5) d . . .
C6 C Uani 0.4311(2) 0.19143(12) 0.36800(10) 1.000 0.0155(5) d . . .
C7 C Uani 0.7749(2) 0.27971(13) 0.24196(11) 1.000 0.0186(5) d . . .
C8 C Uani 0.8703(2) 0.31343(15) 0.28799(13) 1.000 0.0276(7) d . . .
C9 C Uani 0.8810(2) 0.22774(16) 0.16604(12) 1.000 0.0280(6) d . . .
C10 C Uani 0.7658(2) -0.01583(13) 0.38120(12) 1.000 0.0210(5) d . . .
C11 C Uani 0.9133(2) -0.01604(15) 0.40621(14) 1.000 0.0302(7) d . . .
C12 C Uani 0.8028(3) -0.08142(15) 0.31149(15) 1.000 0.0397(8) d . . .
C13 C Uani 0.2539(2) 0.21264(13) 0.39891(12) 1.000 0.0207(6) d . . .
C14 C Uani 0.1875(2) 0.13622(15) 0.38081(16) 1.000 0.0333(7) d . . .
C15 C Uani 0.2044(2) 0.23510(15) 0.48843(13) 1.000 0.0293(6) d . . .
C16 C Uani 0.4972(2) 0.45738(12) 0.26579(10) 1.000 0.0145(5) d . . .
C17 C Uani 0.6040(2) 0.56387(13) 0.19637(12) 1.000 0.0202(5) d . . .
C18 C Uani 0.6071(2) 0.57159(13) 0.27334(12) 1.000 0.0195(5) d . . .
C19 C Uani 0.5298(2) 0.45772(15) 0.11711(11) 1.000 0.0233(6) d . . .
C20 C Uani 0.6538(3) 0.61917(15) 0.12544(13) 1.000 0.0302(7) d . . .
C21 C Uani 0.6659(2) 0.63455(14) 0.31219(13) 1.000 0.0265(6) d . . .
C22 C Uani 0.5189(2) 0.49232(14) 0.40098(11) 1.000 0.0200(6) d . . .
C23 C Uani 0.3024(2) 0.35520(13) 0.21558(10) 1.000 0.0166(5) d . . .
C24 C Uani 0.2516(2) 0.30531(15) 0.10811(11) 1.000 0.0233(6) d . . .
C25 C Uani 0.1535(2) 0.38858(15) 0.12801(11) 1.000 0.0232(6) d . . .
C26 C Uani 0.4656(2) 0.20098(14) 0.15722(12) 1.000 0.0249(6) d . . .
C27 C Uani 0.2712(3) 0.24115(17) 0.04241(12) 1.000 0.0329(7) d . . .
C28 C Uani 0.0280(3) 0.44368(17) 0.09251(13) 1.000 0.0323(7) d . . .
C29 C Uani 0.1042(2) 0.50694(14) 0.23296(12) 1.000 0.0257(6) d . . .
C30 C Uani 0.0551(3) 0.77674(19) 0.10052(17) 1.000 0.0448(9) d . . .
C31 C Uani 0.2418(2) 0.74139(15) 0.36915(14) 1.000 0.0308(7) d . . .
C32 C Uani 0.2619(3) 0.73414(15) 0.44618(13) 1.000 0.0294(6) d . . .
C33 C Uani 0.3367(3) 0.78971(16) 0.47194(14) 1.000 0.0344(7) d . . .
C34 C Uani 0.3911(3) 0.85396(17) 0.42276(16) 1.000 0.0396(8) d . . .
C35 C Uani 0.3703(3) 0.86331(17) 0.34671(16) 1.000 0.0423(8) d . . .
C36 C Uani 0.2981(3) 0.80748(16) 0.31968(15) 1.000 0.0368(8) d . . .
C37 C Uani 0.1652(3) 0.68000(17) 0.33928(15) 1.000 0.0374(8) d . . .
H3 H Uiso 0.86470 0.11980 0.29680 1.000 0.0200 c RU . .
H5 H Uiso 0.46180 0.06610 0.41670 1.000 0.0200 c RU . .
H7 H Uiso 0.70300 0.33440 0.22520 1.000 0.0220 c RU . .
H8A H Uiso 0.94630 0.26140 0.30260 1.000 0.0410 c RU . .
H8B H Uiso 0.80050 0.34610 0.33650 1.000 0.0410 c RU . .
H8C H Uiso 0.92530 0.35440 0.25440 1.000 0.0410 c RU . .
H9A H Uiso 0.81870 0.20300 0.13930 1.000 0.0420 c RU . .
H9B H Uiso 0.96120 0.17780 0.18010 1.000 0.0420 c RU . .
H9C H Uiso 0.93090 0.26910 0.13010 1.000 0.0420 c RU . .
H10 H Uiso 0.69470 -0.03800 0.42750 1.000 0.0250 c RU . .
H11A H Uiso 0.98900 0.00090 0.36070 1.000 0.0450 c RU . .
H11B H Uiso 0.95860 -0.07700 0.42370 1.000 0.0450 c RU . .
H11C H Uiso 0.88670 0.02780 0.45020 1.000 0.0450 c RU . .
H12A H Uiso 0.70610 -0.08160 0.29790 1.000 0.0600 c RU . .
H12B H Uiso 0.85230 -0.14280 0.32650 1.000 0.0600 c RU . .
H12C H Uiso 0.87380 -0.06210 0.26520 1.000 0.0600 c RU . .
H13 H Uiso 0.20840 0.26820 0.37110 1.000 0.0250 c RU . .
H14A H Uiso 0.22220 0.12230 0.32330 1.000 0.0500 c RU . .
H14B H Uiso 0.07320 0.15580 0.39740 1.000 0.0500 c RU . .
H14C H Uiso 0.22450 0.08180 0.41020 1.000 0.0500 c RU . .
H15A H Uiso 0.24190 0.28680 0.49810 1.000 0.0440 c RU . .
H15B H Uiso 0.24910 0.18220 0.51730 1.000 0.0440 c RU . .
H15C H Uiso 0.09040 0.25070 0.50720 1.000 0.0440 c RU . .
H19A H Uiso 0.61150 0.47180 0.07310 1.000 0.0350 c RU . .
H19B H Uiso 0.42740 0.48620 0.10760 1.000 0.0350 c RU . .
H19C H Uiso 0.54520 0.39170 0.12020 1.000 0.0350 c RU . .
H20A H Uiso 0.73210 0.57920 0.08340 1.000 0.0450 c RU . .
H20B H Uiso 0.69870 0.66480 0.14090 1.000 0.0450 c RU . .
H20C H Uiso 0.56320 0.64970 0.10550 1.000 0.0450 c RU . .
H21A H Uiso 0.71650 0.67160 0.27150 1.000 0.0400 c RU . .
H21B H Uiso 0.74150 0.59920 0.34020 1.000 0.0400 c RU . .
H21C H Uiso 0.57850 0.67430 0.35060 1.000 0.0400 c RU . .
H22A H Uiso 0.51510 0.42950 0.41360 1.000 0.0300 c RU . .
H22B H Uiso 0.42100 0.53410 0.42990 1.000 0.0300 c RU . .
H22C H Uiso 0.60620 0.50450 0.41700 1.000 0.0300 c RU . .
H26A H Uiso 0.42360 0.14900 0.15400 1.000 0.0370 c RU . .
H26B H Uiso 0.50620 0.19560 0.20460 1.000 0.0370 c RU . .
H26C H Uiso 0.54990 0.20180 0.10920 1.000 0.0370 c RU . .
H27A H Uiso 0.19590 0.26740 0.01120 1.000 0.0490 c RU . .
H27B H Uiso 0.25340 0.18350 0.06500 1.000 0.0490 c RU . .
H27C H Uiso 0.37730 0.23020 0.00760 1.000 0.0490 c RU . .
H28A H Uiso 0.05090 0.50160 0.07430 1.000 0.0480 c RU . .
H28B H Uiso -0.07230 0.45530 0.13290 1.000 0.0480 c RU . .
H28C H Uiso 0.02290 0.41030 0.04700 1.000 0.0480 c RU . .
H29A H Uiso 0.18040 0.53610 0.24320 1.000 0.0380 c RU . .
H29B H Uiso 0.03150 0.49880 0.28370 1.000 0.0380 c RU . .
H29C H Uiso 0.04630 0.54540 0.19810 1.000 0.0380 c RU . .
H32 H Uiso 0.22390 0.69060 0.48130 1.000 0.0350 c RU . .
H33 H Uiso 0.35070 0.78340 0.52450 1.000 0.0410 c RU . .
H34 H Uiso 0.44260 0.89170 0.44110 1.000 0.0480 c RU . .
H35 H Uiso 0.40590 0.90840 0.31280 1.000 0.0510 c RU . .
H36 H Uiso 0.28620 0.81380 0.26680 1.000 0.0440 c RU . .
H37A H Uiso 0.22820 0.65570 0.28630 1.000 0.0560 c RU . .
H37B H Uiso 0.06100 0.71440 0.33570 1.000 0.0560 c RU . .
H37C H Uiso 0.15640 0.62970 0.37630 1.000 0.0560 c RU . .

loop_
_atom_type_symbol
_atom_type_description
_atom_type_scat_dispersion_real
_atom_type_scat_dispersion_imag
_atom_type_scat_source
C C 0.0033 0.0016 ' International Tables Vol C Tables 4.2.6.8 and 6.1.1.4'
H H 0.0000 0.0000 ' International Tables Vol C Tables 4.2.6.8 and 6.1.1.4'
Ag Ag -0.8971 1.1015 ' International Tables Vol C Tables 4.2.6.8 and 6.1.1.4'
Cl Cl 0.1484 0.1585 ' International Tables Vol C Tables 4.2.6.8 and 6.1.1.4'
F F 0.0171 0.0103 ' International Tables Vol C Tables 4.2.6.8 and 6.1.1.4'
N N 0.0061 0.0033 ' International Tables Vol C Tables 4.2.6.8 and 6.1.1.4'
O O 0.0106 0.0060 ' International Tables Vol C Tables 4.2.6.8 and 6.1.1.4'
S S 0.1246 0.1234 ' International Tables Vol C Tables 4.2.6.8 and 6.1.1.4'
Si Si 0.0817 0.0704 ' International Tables Vol C Tables 4.2.6.8 and 6.1.1.4'

loop_
_geom_angle_atom_site_label_1
_geom_angle_atom_site_label_2
_geom_angle_atom_site_label_3
_geom_angle
_geom_angle_site_symmetry_1
_geom_angle_site_symmetry_3
_geom_angle_publ_flag
Cl1 Ag1 Si1 132.21(2) . . yes
Cl1 Ag1 Cl1 86.53(2) . 2_566 yes
Cl1 Ag1 Si1 141.22(2) 2_566 . yes
Ag1 Cl1 Ag1 93.47(2) . 2_566 yes
Ag1 Si1 C1 117.97(6) . . yes
Ag1 Si1 C16 106.50(6) . . yes
Ag1 Si1 C23 112.51(6) . . yes
C1 Si1 C16 111.78(8) . . yes
C1 Si1 C23 106.07(8) . . yes
C16 Si1 C23 100.76(8) . . yes
O1A S1A C30 96.0(15) . . yes
O2A S1A O3A 108.8(11) . . yes
O2A S1A C30 100.1(9) . . yes
O3A S1A C30 104.5(11) . . yes
O1A S1A O2A 122(2) . . yes
O1A S1A O3A 120.5(17) . . yes
O3B S1B C30 99.9(9) . . yes
O2B S1B O3B 118.5(11) . . yes
O2B S1B C30 104.9(8) . . yes
O1B S1B O3B 113.0(11) . . yes
O1B S1B C30 109.1(9) . . yes
O1B S1B O2B 110.3(12) . . yes
C18 N1 C22 123.45(16) . . yes
C16 N1 C18 111.24(15) . . yes
C16 N1 C22 125.31(16) . . yes
C17 N2 C19 123.00(16) . . yes
C16 N2 C17 110.51(16) . . yes
C16 N2 C19 126.21(16) . . yes
C23 N3 C29 126.15(16) . . yes
C23 N3 C25 110.59(16) . . yes
C25 N3 C29 123.25(17) . . yes
C23 N4 C24 110.52(16) . . yes
C23 N4 C26 127.79(17) . . yes
C24 N4 C26 121.60(16) . . yes
Si1 C1 C6 115.46(14) . . yes
C2 C1 C6 117.18(16) . . no
Si1 C1 C2 127.35(13) . . yes
C1 C2 C3 120.36(17) . . no
C1 C2 C7 123.76(16) . . no
C3 C2 C7 115.86(17) . . no
C2 C3 C4 122.43(18) . . no
C5 C4 C10 120.64(17) . . no
C3 C4 C10 121.99(17) . . no
C3 C4 C5 117.30(17) . . no
C4 C5 C6 122.61(17) . . no
C1 C6 C13 123.18(16) . . no
C5 C6 C13 116.75(16) . . no
C1 C6 C5 120.07(17) . . no
C2 C7 C8 110.83(16) . . no
C8 C7 C9 110.66(16) . . no
C2 C7 C9 112.58(16) . . no
C4 C10 C11 113.04(16) . . no
C11 C10 C12 111.12(18) . . no
C4 C10 C12 110.30(17) . . no
C6 C13 C15 110.16(16) . . no
C6 C13 C14 113.01(16) . . no
C14 C13 C15 110.96(18) . . no
N1 C16 N2 105.10(16) . . yes
Si1 C16 N1 121.74(13) . . yes
Si1 C16 N2 132.63(14) . . yes
N2 C17 C20 122.75(18) . . yes
C18 C17 C20 130.12(19) . . no
N2 C17 C18 107.09(17) . . yes
N1 C18 C17 106.06(17) . . yes
N1 C18 C21 122.93(18) . . yes
C17 C18 C21 131.02(19) . . no
Si1 C23 N4 131.50(15) . . yes
N3 C23 N4 105.22(16) . . yes
Si1 C23 N3 123.23(13) . . yes
N4 C24 C25 106.85(17) . . yes
N4 C24 C27 122.26(19) . . yes
C25 C24 C27 130.9(2) . . no
N3 C25 C24 106.81(17) . . yes
C24 C25 C28 131.02(19) . . no
N3 C25 C28 122.15(19) . . yes
C4 C3 H3 119.00 . . no
C2 C3 H3 119.00 . . no
C4 C5 H5 119.00 . . no
C6 C5 H5 119.00 . . no
C9 C7 H7 108.00 . . no
C2 C7 H7 108.00 . . no
C8 C7 H7 107.00 . . no
C7 C8 H8A 109.00 . . no
C7 C8 H8B 109.00 . . no
C7 C8 H8C 109.00 . . no
H8B C8 H8C 110.00 . . no
H8A C8 H8B 109.00 . . no
H8A C8 H8C 109.00 . . no
C7 C9 H9C 109.00 . . no
H9A C9 H9B 109.00 . . no
H9A C9 H9C 109.00 . . no
H9B C9 H9C 110.00 . . no
C7 C9 H9A 109.00 . . no
C7 C9 H9B 109.00 . . no
C4 C10 H10 107.00 . . no
C11 C10 H10 107.00 . . no
C12 C10 H10 107.00 . . no
C10 C11 H11B 109.00 . . no
C10 C11 H11C 109.00 . . no
H11A C11 H11B 109.00 . . no
C10 C11 H11A 109.00 . . no
H11A C11 H11C 109.00 . . no
H11B C11 H11C 110.00 . . no
H12B C12 H12C 110.00 . . no
H12A C12 H12B 109.00 . . no
H12A C12 H12C 109.00 . . no
C10 C12 H12A 109.00 . . no
C10 C12 H12B 109.00 . . no
C10 C12 H12C 109.00 . . no
C15 C13 H13 108.00 . . no
C6 C13 H13 107.00 . . no
C14 C13 H13 107.00 . . no
C13 C14 H14A 109.00 . . no
H14A C14 H14B 109.00 . . no
C13 C14 H14B 109.00 . . no
C13 C14 H14C 109.00 . . no
H14B C14 H14C 109.00 . . no
H14A C14 H14C 110.00 . . no
H15A C15 H15C 109.00 . . no
H15A C15 H15B 110.00 . . no
C13 C15 H15A 109.00 . . no
H15B C15 H15C 109.00 . . no
C13 C15 H15C 109.00 . . no
C13 C15 H15B 109.00 . . no
N2 C19 H19B 110.00 . . no
N2 C19 H19A 109.00 . . no
N2 C19 H19C 109.00 . . no
H19A C19 H19B 109.00 . . no
H19A C19 H19C 109.00 . . no
H19B C19 H19C 109.00 . . no
C17 C20 H20B 110.00 . . no
C17 C20 H20C 109.00 . . no
C17 C20 H20A 109.00 . . no
H20A C20 H20B 109.00 . . no
H20A C20 H20C 109.00 . . no
H20B C20 H20C 109.00 . . no
C18 C21 H21C 110.00 . . no
H21A C21 H21B 109.00 . . no
H21A C21 H21C 109.00 . . no
C18 C21 H21A 110.00 . . no
C18 C21 H21B 109.00 . . no
H21B C21 H21C 109.00 . . no
N1 C22 H22C 110.00 . . no
H22A C22 H22C 110.00 . . no
H22B C22 H22C 109.00 . . no
H22A C22 H22B 109.00 . . no
N1 C22 H22A 109.00 . . no
N1 C22 H22B 109.00 . . no
H26B C26 H26C 110.00 . . no
H26A C26 H26C 109.00 . . no
N4 C26 H26B 109.00 . . no
N4 C26 H26C 109.00 . . no
N4 C26 H26A 109.00 . . no
H26A C26 H26B 109.00 . . no
C24 C27 H27B 110.00 . . no
C24 C27 H27C 109.00 . . no
C24 C27 H27A 110.00 . . no
H27A C27 H27B 109.00 . . no
H27A C27 H27C 109.00 . . no
H27B C27 H27C 109.00 . . no
C25 C28 H28B 109.00 . . no
C25 C28 H28C 110.00 . . no
H28A C28 H28B 110.00 . . no
C25 C28 H28A 109.00 . . no
H28A C28 H28C 109.00 . . no
H28B C28 H28C 109.00 . . no
H29B C29 H29C 110.00 . . no
H29A C29 H29B 109.00 . . no
H29A C29 H29C 109.00 . . no
N3 C29 H29A 109.00 . . no
N3 C29 H29B 109.00 . . no
N3 C29 H29C 110.00 . . no
S1B C30 F1 114.6(4) . . yes
S1B C30 F2 111.1(3) . . yes
S1B C30 F3 108.0(3) . . yes
S1A C30 F1 108.7(5) . . yes
S1A C30 F2 113.2(4) . . yes
S1A C30 F3 111.7(4) . . yes
F1 C30 F2 107.5(2) . . yes
F1 C30 F3 106.9(2) . . yes
F2 C30 F3 108.5(3) . . yes
C32 C31 C36 117.7(2) . . no
C32 C31 C37 121.3(2) . . no
C36 C31 C37 120.9(2) . . no
C31 C32 C33 120.5(2) . . no
C32 C33 C34 121.0(2) . . no
C33 C34 C35 119.5(3) . . no
C34 C35 C36 120.2(2) . . no
C31 C36 C35 121.0(2) . . no
C31 C32 H32 120.00 . . no
C33 C32 H32 120.00 . . no
C32 C33 H33 119.00 . . no
C34 C33 H33 120.00 . . no
C33 C34 H34 120.00 . . no
C35 C34 H34 120.00 . . no
C34 C35 H35 120.00 . . no
C36 C35 H35 120.00 . . no
C31 C36 H36 120.00 . . no
C35 C36 H36 119.00 . . no
C31 C37 H37A 109.00 . . no
C31 C37 H37B 109.00 . . no
C31 C37 H37C 109.00 . . no
H37A C37 H37B 109.00 . . no
H37A C37 H37C 110.00 . . no
H37B C37 H37C 109.00 . . no

loop_
_geom_bond_atom_site_label_1
_geom_bond_atom_site_label_2
_geom_bond_distance
_geom_bond_site_symmetry_2
_geom_bond_publ_flag
Ag1 Cl1 2.5788(6) . yes
Ag1 Si1 2.3975(6) . yes
Ag1 Cl1 2.5620(6) 2_566 yes
Si1 C1 1.9188(19) . yes
Si1 C16 1.9344(19) . yes
Si1 C23 1.9314(19) . yes
S1A O2A 1.53(2) . yes
S1A O3A 1.414(17) . yes
S1A C30 1.845(12) . yes
S1A O1A 1.35(4) . yes
S1B O3B 1.47(2) . yes
S1B C30 1.749(9) . yes
S1B O2B 1.364(18) . yes
S1B O1B 1.52(2) . yes
N1 C16 1.352(2) . yes
N1 C18 1.387(2) . yes
F1 C30 1.317(4) . yes
N1 C22 1.466(2) . yes
N2 C17 1.388(3) . yes
N2 C19 1.469(2) . yes
F2 C30 1.332(4) . yes
N2 C16 1.353(2) . yes
N3 C29 1.459(3) . yes
N3 C23 1.359(3) . yes
N3 C25 1.386(2) . yes
F3 C30 1.342(4) . yes
N4 C26 1.463(3) . yes
N4 C23 1.351(2) . yes
N4 C24 1.391(3) . yes
C1 C6 1.425(3) . no
C1 C2 1.419(3) . no
C2 C7 1.524(3) . no
C2 C3 1.395(3) . no
C3 C4 1.387(3) . no
C4 C10 1.520(3) . no
C4 C5 1.389(3) . no
C5 C6 1.393(3) . no
C6 C13 1.527(3) . no
C7 C9 1.530(3) . no
C7 C8 1.526(3) . no
C10 C11 1.530(3) . no
C10 C12 1.521(3) . no
C13 C14 1.534(3) . no
C13 C15 1.530(3) . no
C17 C20 1.495(3) . no
C17 C18 1.356(3) . no
C18 C21 1.487(3) . no
C24 C27 1.486(3) . no
C24 C25 1.349(3) . no
C25 C28 1.491(3) . no
C3 H3 0.9500 . no
C5 H5 0.9500 . no
C7 H7 1.0000 . no
C8 H8B 0.9800 . no
C8 H8A 0.9800 . no
C8 H8C 0.9800 . no
C9 H9A 0.9800 . no
C9 H9B 0.9800 . no
C9 H9C 0.9800 . no
C10 H10 1.0000 . no
C11 H11C 0.9800 . no
C11 H11A 0.9800 . no
C11 H11B 0.9800 . no
C12 H12B 0.9800 . no
C12 H12C 0.9800 . no
C12 H12A 0.9800 . no
C13 H13 1.0000 . no
C14 H14B 0.9800 . no
C14 H14C 0.9800 . no
C14 H14A 0.9800 . no
C15 H15C 0.9800 . no
C15 H15A 0.9800 . no
C15 H15B 0.9800 . no
C19 H19C 0.9800 . no
C19 H19A 0.9800 . no
C19 H19B 0.9800 . no
C20 H20C 0.9800 . no
C20 H20B 0.9800 . no
C20 H20A 0.9800 . no
C21 H21B 0.9800 . no
C21 H21C 0.9800 . no
C21 H21A 0.9800 . no
C22 H22C 0.9800 . no
C22 H22A 0.9800 . no
C22 H22B 0.9800 . no
C26 H26A 0.9800 . no
C26 H26B 0.9800 . no
C26 H26C 0.9800 . no
C27 H27A 0.9800 . no
C27 H27B 0.9800 . no
C27 H27C 0.9800 . no
C28 H28C 0.9800 . no
C28 H28A 0.9800 . no
C28 H28B 0.9800 . no
C29 H29B 0.9800 . no
C29 H29C 0.9800 . no
C29 H29A 0.9800 . no
C31 C32 1.392(3) . no
C31 C36 1.405(3) . no
C31 C37 1.497(3) . no
C32 C33 1.381(4) . no
C33 C34 1.373(4) . no
C34 C35 1.377(4) . no
C35 C36 1.377(4) . no
C32 H32 0.9500 . no
C33 H33 0.9500 . no
C34 H34 0.9500 . no
C35 H35 0.9500 . no
C36 H36 0.9500 . no
C37 H37A 0.9800 . no
C37 H37B 0.9800 . no
C37 H37C 0.9800 . no

loop_
_geom_hbond_atom_site_label_D
_geom_hbond_atom_site_label_H
_geom_hbond_atom_site_label_A
_geom_hbond_distance_DH
_geom_hbond_distance_HA
_geom_hbond_distance_DA
_geom_hbond_angle_DHA
_geom_hbond_site_symmetry_A
_geom_hbond_publ_flag
C7 H7 N2 1.0000 2.6100 3.603(3) 170.00 . yes
C19 H19A O3B 0.9800 2.5700 3.298(17) 131.00 2_665 yes
C19 H19A O3A 0.9800 2.4900 3.257(15) 135.00 2_665 yes
C19 H19B O2B 0.9800 2.5600 3.257(16) 128.00 . yes
C20 H20C O2B 0.9800 2.5900 3.405(15) 140.00 . yes
C20 H20C O2A 0.9800 2.3800 3.17(2) 138.00 . yes
C22 H22C Cl1 0.9800 2.5900 3.519(2) 159.00 1_655 yes
C26 H26C O1B 0.9800 2.3200 3.21(2) 151.00 2_665 yes
C26 H26C O1A 0.9800 2.3900 3.32(3) 158.00 2_665 yes
C28 H28A O3B 0.9800 2.4500 3.418(19) 171.00 . yes
C28 H28A O3A 0.9800 2.3800 3.309(14) 158.00 . yes
C28 H28C O3B 0.9800 2.4700 3.329(17) 146.00 2_565 yes
C37 H37A O2A 0.9800 2.4000 3.280(15) 150.00 . yes

loop_
_geom_torsion_atom_site_label_1
_geom_torsion_atom_site_label_2
_geom_torsion_atom_site_label_3
_geom_torsion_atom_site_label_4
_geom_torsion
_geom_torsion_site_symmetry_1
_geom_torsion_site_symmetry_3
_geom_torsion_site_symmetry_4
_geom_torsion_publ_flag
Si1 Ag1 Cl1 Ag1 -178.00(2) . . 2_566 no
Cl1 Ag1 Cl1 Ag1 0.00(4) 2_566 . 2_566 no
Cl1 Ag1 Si1 C1 -109.51(7) . . . no
Cl1 Ag1 Si1 C16 123.96(6) . . . no
Cl1 Ag1 Si1 C23 14.49(7) . . . no
Cl1 Ag1 Si1 C1 73.68(8) 2_566 . . no
Cl1 Ag1 Si1 C16 -52.85(7) 2_566 . . no
Cl1 Ag1 Si1 C23 -162.33(7) 2_566 . . no
Cl1 Ag1 Cl1 Ag1 0.00(3) . 2_566 2_566 no
Si1 Ag1 Cl1 Ag1 177.64(3) . 2_566 2_566 no
Ag1 Si1 C1 C2 -135.83(14) . . . no
Ag1 Si1 C1 C6 43.18(15) . . . no
C16 Si1 C1 C2 -11.90(18) . . . no
C16 Si1 C1 C6 167.12(13) . . . no
C23 Si1 C1 C2 97.02(17) . . . no
C23 Si1 C1 C6 -83.97(14) . . . no
Ag1 Si1 C16 N1 45.56(16) . . . no
Ag1 Si1 C16 N2 -124.74(17) . . . no
C1 Si1 C16 N1 -84.60(16) . . . no
C1 Si1 C16 N2 105.10(19) . . . no
C23 Si1 C16 N1 163.12(15) . . . no
C23 Si1 C16 N2 -7.2(2) . . . no
Ag1 Si1 C23 N3 38.17(17) . . . no
Ag1 Si1 C23 N4 -139.06(17) . . . no
C1 Si1 C23 N3 168.52(15) . . . no
C1 Si1 C23 N4 -8.7(2) . . . no
C16 Si1 C23 N3 -74.89(17) . . . no
C16 Si1 C23 N4 107.89(19) . . . no
O3B S1B C30 F1 -173.9(7) . . . no
O1B S1B C30 F2 -177.4(9) . . . no
O2B S1B C30 F2 -59.2(9) . . . no
O3B S1B C30 F2 64.0(8) . . . no
O1B S1B C30 F3 63.8(10) . . . no
O1B S1B C30 F1 -55.2(10) . . . no
O2B S1B C30 F1 62.9(9) . . . no
O3B S1B C30 F3 -54.8(8) . . . no
O2B S1B C30 F3 -178.0(8) . . . no
C18 N1 C16 N2 0.2(2) . . . no
C18 N1 C16 Si1 -172.44(13) . . . no
C16 N1 C18 C17 0.4(2) . . . no
C22 N1 C16 Si1 7.0(3) . . . no
C22 N1 C16 N2 179.57(17) . . . no
C22 N1 C18 C21 0.9(3) . . . no
C16 N1 C18 C21 -179.74(18) . . . no
C22 N1 C18 C17 -178.97(17) . . . no
C19 N2 C17 C18 -173.31(18) . . . no
C17 N2 C16 Si1 170.73(15) . . . no
C17 N2 C16 N1 -0.7(2) . . . no
C19 N2 C16 Si1 -15.2(3) . . . no
C19 N2 C16 N1 173.37(17) . . . no
C19 N2 C17 C20 8.5(3) . . . no
C16 N2 C17 C20 -177.16(19) . . . no
C16 N2 C17 C18 1.0(2) . . . no
C25 N3 C23 N4 -0.7(2) . . . no
C29 N3 C23 Si1 2.5(3) . . . no
C23 N3 C25 C24 0.2(2) . . . no
C23 N3 C25 C28 178.76(19) . . . no
C29 N3 C23 N4 -179.61(17) . . . no
C25 N3 C23 Si1 -178.57(14) . . . no
C29 N3 C25 C28 -2.3(3) . . . no
C29 N3 C25 C24 179.16(17) . . . no
C24 N4 C23 Si1 178.54(15) . . . no
C24 N4 C23 N3 0.9(2) . . . no
C26 N4 C23 N3 177.44(17) . . . no
C23 N4 C24 C25 -0.8(2) . . . no
C26 N4 C23 Si1 -5.0(3) . . . no
C26 N4 C24 C27 2.4(3) . . . no
C26 N4 C24 C25 -177.57(17) . . . no
C23 N4 C24 C27 179.11(19) . . . no
Si1 C1 C2 C7 -4.9(3) . . . no
Si1 C1 C2 C3 176.87(14) . . . no
Si1 C1 C6 C5 -177.11(14) . . . no
C6 C1 C2 C3 -2.1(3) . . . no
C6 C1 C2 C7 176.10(16) . . . no
Si1 C1 C6 C13 3.0(2) . . . no
C2 C1 C6 C5 2.0(3) . . . no
C2 C1 C6 C13 -177.93(16) . . . no
C1 C2 C3 C4 0.5(3) . . . no
C7 C2 C3 C4 -177.89(17) . . . no
C1 C2 C7 C8 110.0(2) . . . no
C1 C2 C7 C9 -125.50(19) . . . no
C3 C2 C7 C9 52.8(2) . . . no
C3 C2 C7 C8 -71.7(2) . . . no
C2 C3 C4 C5 1.4(3) . . . no
C2 C3 C4 C10 178.49(17) . . . no
C10 C4 C5 C6 -178.66(17) . . . no
C3 C4 C5 C6 -1.5(3) . . . no
C5 C4 C10 C11 -138.74(19) . . . no
C3 C4 C10 C11 44.2(3) . . . no
C3 C4 C10 C12 -80.9(2) . . . no
C5 C4 C10 C12 96.2(2) . . . no
C4 C5 C6 C13 179.73(17) . . . no
C4 C5 C6 C1 -0.2(3) . . . no
C1 C6 C13 C14 131.37(19) . . . no
C5 C6 C13 C14 -48.6(2) . . . no
C5 C6 C13 C15 76.2(2) . . . no
C1 C6 C13 C15 -103.9(2) . . . no
C20 C17 C18 N1 177.2(2) . . . no
C20 C17 C18 C21 -2.7(4) . . . no
N2 C17 C18 N1 -0.9(2) . . . no
N2 C17 C18 C21 179.3(2) . . . no
N4 C24 C25 N3 0.4(2) . . . no
C27 C24 C25 C28 2.1(4) . . . no
N4 C24 C25 C28 -178.0(2) . . . no
C27 C24 C25 N3 -179.6(2) . . . no
C36 C31 C32 C33 -0.8(4) . . . no
C37 C31 C32 C33 178.2(2) . . . no
C32 C31 C36 C35 -0.2(4) . . . no
C37 C31 C36 C35 -179.2(2) . . . no
C31 C32 C33 C34 0.8(4) . . . no
C32 C33 C34 C35 0.2(4) . . . no
C33 C34 C35 C36 -1.2(4) . . . no
C34 C35 C36 C31 1.2(4) . . . no

loop_
_platon_squeeze_void_nr
_platon_squeeze_void_average_x
_platon_squeeze_void_average_y
_platon_squeeze_void_average_z
_platon_squeeze_void_volume
_platon_squeeze_void_count_electrons
_platon_squeeze_void_content
1 -0.023 0.000 0.000 327 67 ' '
